data_7012505
loop_
_publ_author_name
'Herrera, Aida M.'
'Staples, Richard J.'
'Kryatov, Sergey V.'
'Nazarenko, Alexander Y.'
'Rybak-Akimova, Elena V.'

_publ_section_title
;
 Nickel(ii) and copper(ii) complexes with pyridine-containing
 macrocycles bearing an aminopropyl pendant arm: synthesis,
 characterization, and modifications of the pendant amino
 groupElectronic supplementary information (ESI) available: colour
 versions of Figs. 4, 5 and 7. See
 http://www.rsc.org/suppdata/dt/b2/b211489e/
;
_journal_issue 5
_journal_name_full 'Dalton Transactions'
_journal_page_first 846
_journal_paper_doi 10.1039/b211489e
_journal_year 2003
_chemical_formula_sum 'C18 H31 Cl2 Cu N5 O9'
_chemical_formula_weight 595.92
_chemical_name_systematic
; 
? 
;
_space_group_IT_number 14
_symmetry_cell_setting monoclinic
_symmetry_space_group_name_Hall '-P 2yn'
_symmetry_space_group_name_H-M 'P 1 21/n 1'
_atom_sites_solution_hydrogens geom
_atom_sites_solution_primary direct
_atom_sites_solution_secondary difmap
_audit_creation_method SHELXL-97
_cell_angle_alpha 90.00
_cell_angle_beta 102.698(3)
_cell_angle_gamma 90.00
_cell_formula_units_Z 4
_cell_length_a 10.2060(17)
_cell_length_b 19.104(3)
_cell_length_c 13.750(2)
_cell_measurement_temperature 193(2)
_cell_volume 2615.3(7)
_computing_cell_refinement 'SMART (BRUKER, V5.054, 1998)'
_computing_data_collection 'ASTRO (BRUKER, V5.007, 1997)'
_computing_data_reduction 'SAINT (BRUKER, V6.01, 1999)'
_computing_molecular_graphics 'SHELXTL (BRUKER, 1998, V5.1)'
_computing_publication_material 'XCIF (Sheldrick and BRUKER, 1997, V5.1)'
_computing_structure_refinement 'SHELXL-97 (Sheldrick, 1997)'
_computing_structure_solution 'SHELXS-97 (Sheldrick, 1990)'
_diffrn_ambient_temperature 193(2)
_diffrn_measured_fraction_theta_full 0.998
_diffrn_measured_fraction_theta_max 0.998
_diffrn_measurement_method '\w, 0.3 deg'
_diffrn_radiation_monochromator graphite
_diffrn_radiation_source 'normal-focus sealed tube'
_diffrn_radiation_type MoK\a
_diffrn_radiation_wavelength 0.71073
_diffrn_reflns_av_R_equivalents 0.0548
_diffrn_reflns_av_sigmaI/netI 0.0884
_diffrn_reflns_limit_h_max 8
_diffrn_reflns_limit_h_min -13
_diffrn_reflns_limit_k_max 25
_diffrn_reflns_limit_k_min -20
_diffrn_reflns_limit_l_max 18
_diffrn_reflns_limit_l_min -18
_diffrn_reflns_number 19047
_diffrn_reflns_theta_full 28.37
_diffrn_reflns_theta_max 28.37
_diffrn_reflns_theta_min 1.86
_diffrn_standards_decay_% <1
_diffrn_standards_interval_count 0
_diffrn_standards_number 0
_exptl_absorpt_coefficient_mu 1.094
_exptl_absorpt_correction_T_max 0.8985
_exptl_absorpt_correction_T_min 0.8274
_exptl_absorpt_correction_type 'Semi-empirical, SADABS'
_exptl_crystal_colour purple
_exptl_crystal_density_diffrn 1.513
_exptl_crystal_density_method 'not measured'
_exptl_crystal_description chunk
_exptl_crystal_F_000 1236
_exptl_crystal_size_max 0.18
_exptl_crystal_size_mid 0.12
_exptl_crystal_size_min 0.10
_refine_diff_density_max 2.037
_refine_diff_density_min -2.027
_refine_diff_density_rms 0.167
_refine_ls_extinction_method none
_refine_ls_goodness_of_fit_ref 0.993
_refine_ls_hydrogen_treatment mixed
_refine_ls_matrix_type full
_refine_ls_number_parameters 309
_refine_ls_number_reflns 6539
_refine_ls_number_restraints 23
_refine_ls_restrained_S_all 1.056
_refine_ls_R_factor_all 0.1320
_refine_ls_R_factor_gt 0.0865
_refine_ls_shift/su_max 0.001
_refine_ls_shift/su_mean 0.000
_refine_ls_structure_factor_coef Fsqd
_refine_ls_weighting_details 'calc w=1/[\s^2^(Fo^2^)+(0.1716P)^2^+0.0000P] where P=(Fo^2^+2Fc^2^)/3'
_refine_ls_weighting_scheme calc
_refine_ls_wR_factor_gt 0.2514
_refine_ls_wR_factor_ref 0.2752
_reflns_number_gt 3661
_reflns_number_total 6539
_reflns_threshold_expression >2sigma(I)
_cod_data_source_file b211489e.txt
_cod_data_source_block '[Cu(L3c)](ClO4)2'
_cod_depositor_comments
;
The following automatic conversions were performed:
'_symmetry_cell_setting' value 'Monoclinic' changed to 'monoclinic'
according to '/home/saulius/struct/CIF-dictionaries/cif_core.dic'
dictionary named 'cif_core.dic' version 2.4.1 from 2010-06-29.

Automatic conversion script
Id: cif_fix_enum 1527 2010-12-29 10:47:43Z saulius 
;
_cod_original_cell_volume 2615.4(7)
_cod_original_sg_symbol_H-M P2(1)/n
_cod_database_code 7012505

loop_
_symmetry_equiv_pos_as_xyz
'x, y, z'
'-x+1/2, y+1/2, -z+1/2'
'-x, -y, -z'
'x-1/2, -y-1/2, z-1/2'

loop_
_atom_site_label
_atom_site_type_symbol
_atom_site_fract_x
_atom_site_fract_y
_atom_site_fract_z
_atom_site_U_iso_or_equiv
_atom_site_adp_type
_atom_site_occupancy
_atom_site_symmetry_multiplicity
_atom_site_calc_flag
_atom_site_refinement_flags
_atom_site_disorder_assembly
_atom_site_disorder_group
Cu1 Cu 0.19057(7) 0.19451(4) 0.70397(5) 0.0331(3) Uani 1 1 d . . .
O1 O -0.1742(9) -0.1459(4) 0.4751(4) 0.098(3) Uani 1 1 d . . .
N1 N 0.2581(5) 0.2763(3) 0.6478(4) 0.0348(11) Uani 1 1 d . . .
N2 N 0.0105(5) 0.2390(2) 0.6446(3) 0.0312(11) Uani 1 1 d . . .
H2C H -0.0247 0.2140 0.5866 0.037 Uiso 1 1 calc R . .
N3 N 0.1187(5) 0.1096(3) 0.7612(4) 0.0339(11) Uani 1 1 d . . .
N4 N 0.3831(5) 0.1634(3) 0.7219(5) 0.0455(14) Uani 1 1 d . . .
H4C H 0.3826 0.1356 0.6663 0.055 Uiso 1 1 calc R . .
N5 N -0.1478(7) -0.0999(3) 0.6272(4) 0.0548(17) Uani 1 1 d . . .
H5C H -0.1661 -0.1035 0.6867 0.066 Uiso 1 1 calc R . .
C1 C 0.1710(7) 0.3238(3) 0.6016(4) 0.0329(13) Uani 1 1 d . . .
C2 C 0.0293(7) 0.3117(3) 0.6124(5) 0.0391(14) Uani 1 1 d . . .
H2A H 0.0079 0.3449 0.6620 0.047 Uiso 1 1 calc R . .
H2B H -0.0335 0.3208 0.5478 0.047 Uiso 1 1 calc R . .
C3 C -0.0925(7) 0.2364(3) 0.7046(5) 0.0432(16) Uani 1 1 d . . .
H3A H -0.1782 0.2546 0.6643 0.052 Uiso 1 1 calc R . .
H3B H -0.0648 0.2672 0.7634 0.052 Uiso 1 1 calc R . .
C4 C -0.1147(7) 0.1630(3) 0.7396(5) 0.0412(15) Uani 1 1 d . . .
H4A H -0.1906 0.1640 0.7737 0.049 Uiso 1 1 calc R . .
H4B H -0.1410 0.1323 0.6805 0.049 Uiso 1 1 calc R . .
C5 C 0.0058(7) 0.1313(3) 0.8094(5) 0.0391(14) Uani 1 1 d . . .
H5A H 0.0412 0.1656 0.8626 0.047 Uiso 1 1 calc R . .
H5B H -0.0241 0.0896 0.8416 0.047 Uiso 1 1 calc R . .
C6 C 0.2234(7) 0.0771(4) 0.8429(5) 0.0460(17) Uani 1 1 d . . .
H6A H 0.1845 0.0346 0.8665 0.055 Uiso 1 1 calc R . .
H6B H 0.2436 0.1103 0.8995 0.055 Uiso 1 1 calc R . .
C7 C 0.3542(8) 0.0571(4) 0.8157(6) 0.055(2) Uani 1 1 d . . .
H7A H 0.4043 0.0253 0.8676 0.066 Uiso 1 1 calc R . .
H7B H 0.3339 0.0311 0.7519 0.066 Uiso 1 1 calc R . .
C8 C 0.4422(8) 0.1186(4) 0.8055(6) 0.0540(19) Uani 1 1 d . . .
H8A H 0.4582 0.1464 0.8677 0.065 Uiso 1 1 calc R . .
H8B H 0.5302 0.1012 0.7965 0.065 Uiso 1 1 calc R . .
C9 C 0.4700(7) 0.2236(4) 0.7088(7) 0.062(2) Uani 1 1 d . . .
H9A H 0.5404 0.2076 0.6747 0.075 Uiso 1 1 calc R . .
H9B H 0.5148 0.2422 0.7750 0.075 Uiso 1 1 calc R . .
C10 C 0.3896(7) 0.2803(4) 0.6493(5) 0.0419(15) Uani 1 1 d . . .
C11 C 0.4397(8) 0.3337(4) 0.6039(5) 0.0486(17) Uani 1 1 d . . .
H11 H 0.5331 0.3367 0.6054 0.058 Uiso 1 1 calc R . .
C12 C 0.3490(8) 0.3847(3) 0.5542(5) 0.0444(16) Uani 1 1 d . . .
H12 H 0.3810 0.4228 0.5216 0.053 Uiso 1 1 calc R . .
C13 C 0.2158(7) 0.3792(3) 0.5531(4) 0.0373(14) Uani 1 1 d . . .
H13 H 0.1542 0.4131 0.5193 0.045 Uiso 1 1 calc R . .
C14 C 0.0718(7) 0.0598(3) 0.6764(4) 0.0359(14) Uani 1 1 d . . .
H14A H 0.1508 0.0453 0.6504 0.043 Uiso 1 1 calc R . .
H14B H 0.0104 0.0854 0.6223 0.043 Uiso 1 1 calc R . .
C15 C 0.0002(8) -0.0060(3) 0.7002(5) 0.0442(16) Uani 1 1 d . . .
H15A H 0.0664 -0.0385 0.7402 0.053 Uiso 1 1 calc R . .
H15B H -0.0660 0.0067 0.7401 0.053 Uiso 1 1 calc R . .
C16 C -0.0691(10) -0.0410(4) 0.6073(5) 0.056(2) Uani 1 1 d . . .
H16A H -0.1287 -0.0070 0.5646 0.068 Uiso 1 1 calc R . .
H16B H -0.0017 -0.0574 0.5705 0.068 Uiso 1 1 calc R . .
C17 C -0.1936(8) -0.1488(4) 0.5602(5) 0.0514(18) Uani 1 1 d . . .
C18 C -0.2740(9) -0.2065(4) 0.5906(6) 0.059(2) Uani 1 1 d . . .
H18A H -0.3695 -0.1987 0.5616 0.089 Uiso 1 1 calc R . .
H18B H -0.2595 -0.2077 0.6634 0.089 Uiso 1 1 calc R . .
H18C H -0.2461 -0.2513 0.5667 0.089 Uiso 1 1 calc R . .
Cl1 Cl 0.76568(16) 0.45983(8) 0.63202(12) 0.0373(4) Uani 1 1 d . . .
O2 O 0.8673(5) 0.4611(2) 0.5750(4) 0.0476(12) Uani 1 1 d . . .
O3 O 0.7715(6) 0.3976(3) 0.6889(4) 0.0588(14) Uani 1 1 d . . .
O4 O 0.6358(5) 0.4642(3) 0.5673(4) 0.0650(16) Uani 1 1 d . . .
O5 O 0.7810(7) 0.5188(3) 0.6975(5) 0.081(2) Uani 1 1 d . . .
Cl2 Cl 0.2458(5) 0.31385(15) 0.9144(2) 0.145(2) Uani 1 1 d D . .
O6 O 0.2693(12) 0.2504(5) 0.8791(8) 0.055(3) Uiso 0.50 1 d PD A 1
O8 O 0.160(2) 0.2904(13) 0.9846(17) 0.152(8) Uiso 0.50 1 d PD A 1
O9 O 0.1753(17) 0.3564(8) 0.8409(11) 0.216(6) Uiso 1 1 d D A 1
O10 O 0.3296(11) 0.3478(5) 0.9827(7) 0.046(2) Uiso 0.50 1 d PD A 1
O6B O 0.1829(15) 0.2621(7) 0.8562(11) 0.094(5) Uiso 0.50 1 d PD A 2
O8B O 0.270(2) 0.3469(10) 1.0034(12) 0.126(7) Uiso 0.50 1 d PD A 2
O10B O 0.3863(14) 0.2946(12) 0.9035(16) 0.150(8) Uiso 0.50 1 d PD A 2

loop_
_atom_site_aniso_label
_atom_site_aniso_U_11
_atom_site_aniso_U_22
_atom_site_aniso_U_33
_atom_site_aniso_U_23
_atom_site_aniso_U_13
_atom_site_aniso_U_12
Cu1 0.0286(4) 0.0316(4) 0.0366(4) 0.0116(3) 0.0021(3) -0.0008(3)
O1 0.159(7) 0.110(5) 0.036(3) -0.022(3) 0.042(4) -0.091(5)
N1 0.036(3) 0.033(3) 0.034(3) 0.005(2) 0.004(2) -0.004(2)
N2 0.035(3) 0.030(2) 0.029(2) 0.0050(19) 0.007(2) 0.005(2)
N3 0.039(3) 0.032(3) 0.029(2) 0.008(2) 0.005(2) -0.002(2)
N4 0.029(3) 0.050(3) 0.052(3) 0.017(3) 0.000(2) 0.005(3)
N5 0.089(5) 0.051(3) 0.031(3) -0.007(2) 0.028(3) -0.029(3)
C1 0.040(3) 0.029(3) 0.028(3) -0.003(2) 0.004(3) -0.001(2)
C2 0.044(4) 0.032(3) 0.040(3) 0.008(3) 0.007(3) 0.005(3)
C3 0.046(4) 0.040(4) 0.047(4) 0.003(3) 0.019(3) 0.005(3)
C4 0.039(4) 0.040(3) 0.049(4) -0.003(3) 0.020(3) -0.005(3)
C5 0.048(4) 0.037(3) 0.035(3) 0.001(3) 0.015(3) -0.007(3)
C6 0.051(4) 0.044(4) 0.039(3) 0.014(3) 0.003(3) 0.001(3)
C7 0.051(4) 0.048(4) 0.061(5) 0.021(3) 0.001(4) 0.013(4)
C8 0.042(4) 0.059(5) 0.057(4) 0.018(4) 0.002(3) 0.011(3)
C9 0.026(4) 0.070(5) 0.086(6) 0.030(5) 0.001(4) -0.003(3)
C10 0.032(3) 0.046(4) 0.045(4) 0.008(3) 0.003(3) -0.006(3)
C11 0.042(4) 0.051(4) 0.054(4) 0.001(3) 0.012(3) -0.017(3)
C12 0.062(5) 0.033(3) 0.037(3) 0.000(3) 0.010(3) -0.015(3)
C13 0.052(4) 0.026(3) 0.033(3) 0.002(2) 0.006(3) -0.003(3)
C14 0.044(4) 0.038(3) 0.028(3) 0.004(2) 0.013(3) 0.000(3)
C15 0.064(5) 0.037(3) 0.032(3) 0.007(3) 0.011(3) -0.006(3)
C16 0.088(6) 0.047(4) 0.040(4) 0.002(3) 0.026(4) -0.022(4)
C17 0.067(5) 0.056(4) 0.035(3) -0.005(3) 0.018(3) -0.019(4)
C18 0.071(6) 0.066(5) 0.048(4) -0.007(4) 0.027(4) -0.021(4)
Cl1 0.0360(8) 0.0340(7) 0.0438(8) 0.0035(6) 0.0129(7) 0.0001(6)
O2 0.043(3) 0.049(3) 0.054(3) 0.007(2) 0.020(2) 0.002(2)
O3 0.070(4) 0.058(3) 0.056(3) 0.024(3) 0.032(3) 0.017(3)
O4 0.040(3) 0.076(4) 0.074(4) 0.027(3) 0.002(3) -0.006(3)
O5 0.076(4) 0.061(4) 0.116(5) -0.044(4) 0.042(4) -0.020(3)
Cl2 0.225(5) 0.0670(17) 0.085(2) -0.0177(14) -0.090(3) 0.016(2)

loop_
_atom_type_symbol
_atom_type_description
_atom_type_scat_dispersion_real
_atom_type_scat_dispersion_imag
_atom_type_scat_source
C C 0.0033 0.0016 'International Tables Vol C Tables 4.2.6.8 and 6.1.1.4'
H H 0.0000 0.0000 'International Tables Vol C Tables 4.2.6.8 and 6.1.1.4'
N N 0.0061 0.0033 'International Tables Vol C Tables 4.2.6.8 and 6.1.1.4'
O O 0.0106 0.0060 'International Tables Vol C Tables 4.2.6.8 and 6.1.1.4'
Cl Cl 0.1484 0.1585 'International Tables Vol C Tables 4.2.6.8 and 6.1.1.4'
Cu Cu 0.3201 1.2651 'International Tables Vol C Tables 4.2.6.8 and 6.1.1.4'

loop_
_geom_angle_atom_site_label_1
_geom_angle_atom_site_label_2
_geom_angle_atom_site_label_3
_geom_angle
_geom_angle_site_symmetry_1
_geom_angle_site_symmetry_3
_geom_angle_publ_flag
N1 Cu1 N3 179.4(2) . . ?
N1 Cu1 N4 82.2(2) . . ?
N3 Cu1 N4 98.3(2) . . ?
N1 Cu1 N2 82.6(2) . . ?
N3 Cu1 N2 96.8(2) . . ?
N4 Cu1 N2 161.2(2) . . ?
C1 N1 C10 122.1(6) . . ?
C1 N1 Cu1 118.8(4) . . ?
C10 N1 Cu1 118.8(4) . . ?
C3 N2 C2 110.7(5) . . ?
C3 N2 Cu1 117.1(4) . . ?
C2 N2 Cu1 110.3(4) . . ?
C3 N2 H2C 106.0 . . ?
C2 N2 H2C 106.0 . . ?
Cu1 N2 H2C 106.0 . . ?
C14 N3 C6 111.8(5) . . ?
C14 N3 C5 111.9(5) . . ?
C6 N3 C5 105.7(5) . . ?
C14 N3 Cu1 106.8(3) . . ?
C6 N3 Cu1 111.4(4) . . ?
C5 N3 Cu1 109.3(4) . . ?
C8 N4 C9 113.4(6) . . ?
C8 N4 Cu1 119.6(5) . . ?
C9 N4 Cu1 110.4(4) . . ?
C8 N4 H4C 103.8 . . ?
C9 N4 H4C 103.8 . . ?
Cu1 N4 H4C 103.8 . . ?
C17 N5 C16 123.0(6) . . ?
C17 N5 H5C 118.5 . . ?
C16 N5 H5C 118.5 . . ?
N1 C1 C13 119.8(6) . . ?
N1 C1 C2 113.9(5) . . ?
C13 C1 C2 126.3(6) . . ?
N2 C2 C1 111.3(5) . . ?
N2 C2 H2A 109.4 . . ?
C1 C2 H2A 109.4 . . ?
N2 C2 H2B 109.4 . . ?
C1 C2 H2B 109.4 . . ?
H2A C2 H2B 108.0 . . ?
N2 C3 C4 112.6(5) . . ?
N2 C3 H3A 109.1 . . ?
C4 C3 H3A 109.1 . . ?
N2 C3 H3B 109.1 . . ?
C4 C3 H3B 109.1 . . ?
H3A C3 H3B 107.8 . . ?
C5 C4 C3 114.5(6) . . ?
C5 C4 H4A 108.6 . . ?
C3 C4 H4A 108.6 . . ?
C5 C4 H4B 108.6 . . ?
C3 C4 H4B 108.6 . . ?
H4A C4 H4B 107.6 . . ?
N3 C5 C4 115.1(5) . . ?
N3 C5 H5A 108.5 . . ?
C4 C5 H5A 108.5 . . ?
N3 C5 H5B 108.5 . . ?
C4 C5 H5B 108.5 . . ?
H5A C5 H5B 107.5 . . ?
N3 C6 C7 116.1(6) . . ?
N3 C6 H6A 108.3 . . ?
C7 C6 H6A 108.3 . . ?
N3 C6 H6B 108.3 . . ?
C7 C6 H6B 108.3 . . ?
H6A C6 H6B 107.4 . . ?
C8 C7 C6 113.8(6) . . ?
C8 C7 H7A 108.8 . . ?
C6 C7 H7A 108.8 . . ?
C8 C7 H7B 108.8 . . ?
C6 C7 H7B 108.8 . . ?
H7A C7 H7B 107.7 . . ?
N4 C8 C7 112.4(6) . . ?
N4 C8 H8A 109.1 . . ?
C7 C8 H8A 109.1 . . ?
N4 C8 H8B 109.1 . . ?
C7 C8 H8B 109.1 . . ?
H8A C8 H8B 107.9 . . ?
N4 C9 C10 110.9(6) . . ?
N4 C9 H9A 109.5 . . ?
C10 C9 H9A 109.5 . . ?
N4 C9 H9B 109.5 . . ?
C10 C9 H9B 109.5 . . ?
H9A C9 H9B 108.0 . . ?
N1 C10 C11 120.9(6) . . ?
N1 C10 C9 113.4(6) . . ?
C11 C10 C9 125.6(7) . . ?
C10 C11 C12 118.0(7) . . ?
C10 C11 H11 121.0 . . ?
C12 C11 H11 121.0 . . ?
C13 C12 C11 120.0(6) . . ?
C13 C12 H12 120.0 . . ?
C11 C12 H12 120.0 . . ?
C12 C13 C1 119.3(6) . . ?
C12 C13 H13 120.4 . . ?
C1 C13 H13 120.4 . . ?
N3 C14 C15 116.2(5) . . ?
N3 C14 H14A 108.2 . . ?
C15 C14 H14A 108.2 . . ?
N3 C14 H14B 108.2 . . ?
C15 C14 H14B 108.2 . . ?
H14A C14 H14B 107.4 . . ?
C16 C15 C14 110.4(5) . . ?
C16 C15 H15A 109.6 . . ?
C14 C15 H15A 109.6 . . ?
C16 C15 H15B 109.6 . . ?
C14 C15 H15B 109.6 . . ?
H15A C15 H15B 108.1 . . ?
N5 C16 C15 111.7(5) . . ?
N5 C16 H16A 109.3 . . ?
C15 C16 H16A 109.3 . . ?
N5 C16 H16B 109.3 . . ?
C15 C16 H16B 109.3 . . ?
H16A C16 H16B 107.9 . . ?
O1 C17 N5 121.7(7) . . ?
O1 C17 C18 120.9(7) . . ?
N5 C17 C18 117.4(6) . . ?
C17 C18 H18A 109.5 . . ?
C17 C18 H18B 109.5 . . ?
H18A C18 H18B 109.5 . . ?
C17 C18 H18C 109.5 . . ?
H18A C18 H18C 109.5 . . ?
H18B C18 H18C 109.5 . . ?
O3 Cl1 O4 108.3(3) . . ?
O3 Cl1 O5 109.1(4) . . ?
O4 Cl1 O5 107.7(4) . . ?
O3 Cl1 O2 111.7(3) . . ?
O4 Cl1 O2 110.1(3) . . ?
O5 Cl1 O2 109.9(3) . . ?
O10 Cl2 O6B 162.3(9) . . ?
O10 Cl2 O6 124.8(8) . . ?
O6B Cl2 O6 39.0(7) . . ?
O10 Cl2 O8B 31.6(9) . . ?
O6B Cl2 O8B 148.6(12) . . ?
O6 Cl2 O8B 137.4(10) . . ?
O10 Cl2 O9 113.2(9) . . ?
O6B Cl2 O9 83.7(10) . . ?
O6 Cl2 O9 111.9(9) . . ?
O8B Cl2 O9 110.7(12) . . ?
O10 Cl2 O8 93.9(11) . . ?
O6B Cl2 O8 83.9(12) . . ?
O6 Cl2 O8 97.9(11) . . ?
O8B Cl2 O8 65.0(13) . . ?
O9 Cl2 O8 111.3(14) . . ?
O10 Cl2 O10B 72.9(9) . . ?
O6B Cl2 O10B 95.8(9) . . ?
O6 Cl2 O10B 60.0(9) . . ?
O8B Cl2 O10B 102.2(10) . . ?
O9 Cl2 O10B 115.2(13) . . ?
O8 Cl2 O10B 133.3(14) . . ?

loop_
_geom_bond_atom_site_label_1
_geom_bond_atom_site_label_2
_geom_bond_distance
_geom_bond_site_symmetry_2
_geom_bond_publ_flag
Cu1 N1 1.936(5) . ?
Cu1 N3 2.010(5) . ?
Cu1 N4 2.015(6) . ?
Cu1 N2 2.027(5) . ?
O1 C17 1.230(8) . ?
N1 C1 1.329(8) . ?
N1 C10 1.340(8) . ?
N2 C3 1.472(8) . ?
N2 C2 1.483(7) . ?
N2 H2C 0.9300 . ?
N3 C14 1.500(8) . ?
N3 C6 1.504(8) . ?
N3 C5 1.508(8) . ?
N4 C8 1.454(9) . ?
N4 C9 1.487(9) . ?
N4 H4C 0.9300 . ?
N5 C17 1.322(9) . ?
N5 C16 1.442(9) . ?
N5 H5C 0.8800 . ?
C1 C13 1.382(8) . ?
C1 C2 1.504(9) . ?
C2 H2A 0.9900 . ?
C2 H2B 0.9900 . ?
C3 C4 1.516(9) . ?
C3 H3A 0.9900 . ?
C3 H3B 0.9900 . ?
C4 C5 1.511(10) . ?
C4 H4A 0.9900 . ?
C4 H4B 0.9900 . ?
C5 H5A 0.9900 . ?
C5 H5B 0.9900 . ?
C6 C7 1.512(11) . ?
C6 H6A 0.9900 . ?
C6 H6B 0.9900 . ?
C7 C8 1.504(11) . ?
C7 H7A 0.9900 . ?
C7 H7B 0.9900 . ?
C8 H8A 0.9900 . ?
C8 H8B 0.9900 . ?
C9 C10 1.489(10) . ?
C9 H9A 0.9900 . ?
C9 H9B 0.9900 . ?
C10 C11 1.354(9) . ?
C11 C12 1.413(10) . ?
C11 H11 0.9500 . ?
C12 C13 1.361(10) . ?
C12 H12 0.9500 . ?
C13 H13 0.9500 . ?
C14 C15 1.526(9) . ?
C14 H14A 0.9900 . ?
C14 H14B 0.9900 . ?
C15 C16 1.478(10) . ?
C15 H15A 0.9900 . ?
C15 H15B 0.9900 . ?
C16 H16A 0.9900 . ?
C16 H16B 0.9900 . ?
C17 C18 1.489(10) . ?
C18 H18A 0.9800 . ?
C18 H18B 0.9800 . ?
C18 H18C 0.9800 . ?
Cl1 O3 1.417(5) . ?
Cl1 O4 1.427(6) . ?
Cl1 O5 1.429(6) . ?
Cl1 O2 1.431(5) . ?
Cl2 O10 1.296(9) . ?
Cl2 O6B 1.343(11) . ?
Cl2 O6 1.347(9) . ?
Cl2 O8B 1.351(12) . ?
Cl2 O9 1.371(12) . ?
Cl2 O8 1.507(14) . ?
Cl2 O10B 1.519(12) . ?

loop_
_geom_torsion_atom_site_label_1
_geom_torsion_atom_site_label_2
_geom_torsion_atom_site_label_3
_geom_torsion_atom_site_label_4
_geom_torsion
_geom_torsion_site_symmetry_1
_geom_torsion_site_symmetry_2
_geom_torsion_site_symmetry_3
_geom_torsion_site_symmetry_4
_geom_torsion_publ_flag
N3 Cu1 N1 C1 26(23) . . . . ?
N4 Cu1 N1 C1 170.7(5) . . . . ?
N2 Cu1 N1 C1 1.8(4) . . . . ?
N3 Cu1 N1 C10 -148(23) . . . . ?
N4 Cu1 N1 C10 -3.6(5) . . . . ?
N2 Cu1 N1 C10 -172.5(5) . . . . ?
N1 Cu1 N2 C3 -139.3(5) . . . . ?
N3 Cu1 N2 C3 40.9(5) . . . . ?
N4 Cu1 N2 C3 -175.8(7) . . . . ?
N1 Cu1 N2 C2 -11.4(4) . . . . ?
N3 Cu1 N2 C2 168.8(4) . . . . ?
N4 Cu1 N2 C2 -47.9(9) . . . . ?
N1 Cu1 N3 C14 54(23) . . . . ?
N4 Cu1 N3 C14 -90.1(4) . . . . ?
N2 Cu1 N3 C14 78.6(4) . . . . ?
N1 Cu1 N3 C6 177(100) . . . . ?
N4 Cu1 N3 C6 32.2(5) . . . . ?
N2 Cu1 N3 C6 -159.0(4) . . . . ?
N1 Cu1 N3 C5 -67(23) . . . . ?
N4 Cu1 N3 C5 148.7(4) . . . . ?
N2 Cu1 N3 C5 -42.6(4) . . . . ?
N1 Cu1 N4 C8 148.7(6) . . . . ?
N3 Cu1 N4 C8 -31.6(6) . . . . ?
N2 Cu1 N4 C8 -174.8(6) . . . . ?
N1 Cu1 N4 C9 14.5(5) . . . . ?
N3 Cu1 N4 C9 -165.9(5) . . . . ?
N2 Cu1 N4 C9 51.0(10) . . . . ?
C10 N1 C1 C13 0.1(9) . . . . ?
Cu1 N1 C1 C13 -174.0(4) . . . . ?
C10 N1 C1 C2 -177.5(6) . . . . ?
Cu1 N1 C1 C2 8.4(7) . . . . ?
C3 N2 C2 C1 149.6(5) . . . . ?
Cu1 N2 C2 C1 18.3(6) . . . . ?
N1 C1 C2 N2 -17.7(7) . . . . ?
C13 C1 C2 N2 164.9(6) . . . . ?
C2 N2 C3 C4 -179.7(5) . . . . ?
Cu1 N2 C3 C4 -52.1(7) . . . . ?
N2 C3 C4 C5 63.8(8) . . . . ?
C14 N3 C5 C4 -55.7(7) . . . . ?
C6 N3 C5 C4 -177.6(5) . . . . ?
Cu1 N3 C5 C4 62.3(6) . . . . ?
C3 C4 C5 N3 -72.7(7) . . . . ?
C14 N3 C6 C7 63.8(8) . . . . ?
C5 N3 C6 C7 -174.3(6) . . . . ?
Cu1 N3 C6 C7 -55.6(7) . . . . ?
N3 C6 C7 C8 73.8(9) . . . . ?
C9 N4 C8 C7 -178.6(7) . . . . ?
Cu1 N4 C8 C7 48.4(9) . . . . ?
C6 C7 C8 N4 -66.1(9) . . . . ?
C8 N4 C9 C10 -159.6(7) . . . . ?
Cu1 N4 C9 C10 -22.3(9) . . . . ?
C1 N1 C10 C11 0.5(10) . . . . ?
Cu1 N1 C10 C11 174.6(5) . . . . ?
C1 N1 C10 C9 177.5(6) . . . . ?
Cu1 N1 C10 C9 -8.4(8) . . . . ?
N4 C9 C10 N1 20.2(10) . . . . ?
N4 C9 C10 C11 -163.1(7) . . . . ?
N1 C10 C11 C12 -0.6(11) . . . . ?
C9 C10 C11 C12 -177.1(7) . . . . ?
C10 C11 C12 C13 0.0(10) . . . . ?
C11 C12 C13 C1 0.6(9) . . . . ?
N1 C1 C13 C12 -0.6(9) . . . . ?
C2 C1 C13 C12 176.7(6) . . . . ?
C6 N3 C14 C15 63.7(7) . . . . ?
C5 N3 C14 C15 -54.7(7) . . . . ?
Cu1 N3 C14 C15 -174.2(5) . . . . ?
N3 C14 C15 C16 166.0(6) . . . . ?
C17 N5 C16 C15 -164.1(8) . . . . ?
C14 C15 C16 N5 -174.8(7) . . . . ?
C16 N5 C17 O1 -1.7(14) . . . . ?
C16 N5 C17 C18 -179.7(8) . . . . ?
